data_7134802
loop_
_publ_author_name
'Sun, Jie'
'Zhang, Shaojie'
'Wang, Ruixue'
'Lv, Zeng'
'Wu, Xin-Xing'

_publ_section_title
;
 Palladium-catalyzed sequential [3+2] cyclization/C--H activation of
 o-iodostyrenes with cyclopropenones as C2 synthons
;
_journal_issue 45
_journal_name_full 'Chemical Communications'
_journal_page_first 8200
_journal_page_last 8203
_journal_paper_doi 10.1039/D5CC01189B
_journal_volume 61
_journal_year 2025
_chemical_formula_sum 'C23 H17 F'
_chemical_formula_weight 312.36
_space_group_crystal_system monoclinic
_space_group_IT_number 14
_space_group_name_Hall '-P 2ybc'
_space_group_name_H-M_alt 'P 1 21/c 1'
_atom_sites_solution_hydrogens geom
_audit_creation_method SHELXL-2014/7
_audit_update_record
;
2024-10-15 deposited with the CCDC.	2025-04-29 downloaded from the CCDC.
;
_cell_angle_alpha 90
_cell_angle_beta 102.698(2)
_cell_angle_gamma 90
_cell_formula_units_Z 4
_cell_length_a 11.689(2)
_cell_length_b 17.293(3)
_cell_length_c 8.4188(14)
_cell_measurement_reflns_used 9446
_cell_measurement_temperature 296(2)
_cell_measurement_theta_max 27.465
_cell_measurement_theta_min 2.7455
_cell_volume 1660.1(5)
_computing_structure_refinement 'SHELXL-2014/7 (Sheldrick, 2014)'
_diffrn_ambient_temperature 296(2)
_diffrn_measured_fraction_theta_full 0.999
_diffrn_measured_fraction_theta_max 0.995
_diffrn_measurement_device_type Bruker
_diffrn_radiation_type MoK\a
_diffrn_radiation_wavelength 0.71073
_diffrn_reflns_av_R_equivalents 0.0284
_diffrn_reflns_av_unetI/netI 0.0162
_diffrn_reflns_Laue_measured_fraction_full 0.999
_diffrn_reflns_Laue_measured_fraction_max 0.995
_diffrn_reflns_limit_h_max 15
_diffrn_reflns_limit_h_min -15
_diffrn_reflns_limit_k_max 22
_diffrn_reflns_limit_k_min -22
_diffrn_reflns_limit_l_max 10
_diffrn_reflns_limit_l_min -10
_diffrn_reflns_number 33387
_diffrn_reflns_point_group_measured_fraction_full 0.999
_diffrn_reflns_point_group_measured_fraction_max 0.995
_diffrn_reflns_theta_full 25.242
_diffrn_reflns_theta_max 27.575
_diffrn_reflns_theta_min 2.746
_exptl_absorpt_coefficient_mu 0.079
_exptl_crystal_colour ?colorless
_exptl_crystal_density_diffrn 1.250
_exptl_crystal_description block
_exptl_crystal_F_000 656
_refine_diff_density_max 0.168
_refine_diff_density_min -0.204
_refine_diff_density_rms 0.039
_refine_ls_extinction_method none
_refine_ls_goodness_of_fit_ref 1.273
_refine_ls_hydrogen_treatment constr
_refine_ls_matrix_type full
_refine_ls_number_parameters 218
_refine_ls_number_reflns 3816
_refine_ls_number_restraints 0
_refine_ls_restrained_S_all 1.273
_refine_ls_R_factor_all 0.0729
_refine_ls_R_factor_gt 0.0491
_refine_ls_shift/su_max 0.000
_refine_ls_shift/su_mean 0.000
_refine_ls_structure_factor_coef Fsqd
_refine_ls_weighting_details 'w=1/[\s^2^(Fo^2^)+(0.1000P)^2^] where P=(Fo^2^+2Fc^2^)/3'
_refine_ls_weighting_scheme calc
_refine_ls_wR_factor_gt 0.1549
_refine_ls_wR_factor_ref 0.1773
_reflns_Friedel_coverage 0.000
_reflns_number_gt 2825
_reflns_number_total 3816
_reflns_threshold_expression 'I > 2\s(I)'
_cod_data_source_file d5cc01189b2.cif
_cod_data_source_block 12_a
_cod_original_sg_symbol_H-M 'P 21/c'
_cod_database_code 7134802
_shelx_shelxl_version_number 2014/7
_shelx_space_group_comment
;
The symmetry employed for this shelxl refinement is uniquely defined
by the following loop, which should always be used as a source of
symmetry information in preference to the above space-group names.
They are only intended as comments.
;

loop_
_space_group_symop_operation_xyz
'x, y, z'
'-x, y+1/2, -z+1/2'
'-x, -y, -z'
'x, -y-1/2, z-1/2'

loop_
_atom_site_label
_atom_site_type_symbol
_atom_site_fract_x
_atom_site_fract_y
_atom_site_fract_z
_atom_site_U_iso_or_equiv
_atom_site_adp_type
_atom_site_occupancy
_atom_site_site_symmetry_order
_atom_site_calc_flag
_atom_site_refinement_flags_posn
_atom_site_refinement_flags_adp
_atom_site_refinement_flags_occupancy
_atom_site_disorder_assembly
_atom_site_disorder_group
F1 F 0.24318(10) 0.29005(8) 0.70784(17) 0.0971(4) Uani 1 1 d . . . . .
C17 C 0.74885(13) 0.47788(8) 0.83024(16) 0.0456(3) Uani 1 1 d . . . . .
C8 C 0.67088(13) 0.42832(7) 0.70936(15) 0.0445(3) Uani 1 1 d . . . . .
C12 C 0.79948(13) 0.37342(8) 0.51822(15) 0.0468(4) Uani 1 1 d . . . . .
C7 C 0.69473(13) 0.39604(7) 0.57347(15) 0.0447(3) Uani 1 1 d . . . . .
C5 C 0.51008(13) 0.34962(8) 0.59665(17) 0.0474(4) Uani 1 1 d . . . . .
C4 C 0.55550(13) 0.40004(7) 0.72627(16) 0.0458(4) Uani 1 1 d . . . . .
C6 C 0.59305(14) 0.34742(8) 0.48241(15) 0.0481(4) Uani 1 1 d . . . . .
C11 C 0.77735(14) 0.30028(8) 0.44553(16) 0.0506(4) Uani 1 1 d . . . . .
C13 C 0.90931(15) 0.40732(9) 0.53562(18) 0.0571(4) Uani 1 1 d . . . . .
H13 H 0.9244 0.4557 0.5839 0.068 Uiso 1 1 calc R U . . .
C18 C 0.78180(15) 0.45681(9) 0.99369(17) 0.0559(4) Uani 1 1 d . . . . .
H18 H 0.7543 0.4108 1.0287 0.067 Uiso 1 1 calc R U . . .
C22 C 0.79065(15) 0.54750(9) 0.78301(18) 0.0556(4) Uani 1 1 d . . . . .
H22 H 0.7694 0.5629 0.6747 0.067 Uiso 1 1 calc R U . . .
C3 C 0.49399(15) 0.41311(9) 0.84783(19) 0.0554(4) Uani 1 1 d . . . . .
H3 H 0.5238 0.4467 0.9332 0.067 Uiso 1 1 calc R U . . .
C00E C 0.40290(15) 0.31377(9) 0.5870(2) 0.0605(4) Uani 1 1 d . . . . .
H00E H 0.3705 0.2816 0.5003 0.073 Uiso 1 1 calc R U . . .
C21 C 0.86354(16) 0.59411(10) 0.8952(2) 0.0655(5) Uani 1 1 d . . . . .
H21 H 0.8908 0.6406 0.8621 0.079 Uiso 1 1 calc R U . . .
C19 C 0.85494(15) 0.50375(11) 1.10392(19) 0.0651(5) Uani 1 1 d . . . . .
H19 H 0.8768 0.4889 1.2125 0.078 Uiso 1 1 calc R U . . .
C20 C 0.89561(15) 0.57192(11) 1.0551(2) 0.0654(5) Uani 1 1 d . . . . .
H20 H 0.9450 0.6032 1.1303 0.078 Uiso 1 1 calc R U . . .
C2 C 0.38845(16) 0.37589(10) 0.8409(2) 0.0644(5) Uani 1 1 d . . . . .
H2 H 0.3471 0.3833 0.9223 0.077 Uiso 1 1 calc R U . . .
C10 C 0.65633(14) 0.27216(9) 0.45379(17) 0.0536(4) Uani 1 1 d . . . . .
H10A H 0.6598 0.2361 0.5430 0.064 Uiso 1 1 calc R U . . .
H10B H 0.6177 0.2475 0.3528 0.064 Uiso 1 1 calc R U . . .
C1 C 0.34581(15) 0.32791(10) 0.7122(2) 0.0658(5) Uani 1 1 d . . . . .
C16 C 0.86410(17) 0.26237(10) 0.38851(19) 0.0643(5) Uani 1 1 d . . . . .
H16 H 0.8494 0.2142 0.3390 0.077 Uiso 1 1 calc R U . . .
C15 C 0.97319(18) 0.29644(11) 0.4055(2) 0.0719(5) Uani 1 1 d . . . . .
H15 H 1.0317 0.2712 0.3666 0.086 Uiso 1 1 calc R U . . .
C14 C 0.99598(17) 0.36791(11) 0.4800(2) 0.0683(5) Uani 1 1 d . . . . .
H14 H 1.0702 0.3897 0.4928 0.082 Uiso 1 1 calc R U . . .
C9 C 0.53507(16) 0.38429(11) 0.31776(18) 0.0696(5) Uani 1 1 d . . . . .
H9A H 0.4696 0.3533 0.2650 0.104 Uiso 1 1 calc R U . . .
H9B H 0.5911 0.3872 0.2500 0.104 Uiso 1 1 calc R U . . .
H9C H 0.5084 0.4354 0.3357 0.104 Uiso 1 1 calc R U . . .

loop_
_atom_site_aniso_label
_atom_site_aniso_U_11
_atom_site_aniso_U_22
_atom_site_aniso_U_33
_atom_site_aniso_U_23
_atom_site_aniso_U_13
_atom_site_aniso_U_12
F1 0.0588(7) 0.1046(10) 0.1293(11) -0.0019(7) 0.0236(6) -0.0183(6)
C17 0.0517(8) 0.0371(7) 0.0481(7) -0.0063(5) 0.0112(6) 0.0037(6)
C8 0.0542(9) 0.0319(7) 0.0453(6) -0.0013(5) 0.0067(6) 0.0010(6)
C12 0.0606(9) 0.0430(8) 0.0355(6) 0.0022(5) 0.0077(6) 0.0009(7)
C7 0.0568(9) 0.0333(7) 0.0414(6) 0.0025(5) 0.0051(6) -0.0003(6)
C5 0.0494(9) 0.0378(7) 0.0503(7) 0.0048(6) 0.0005(6) 0.0044(6)
C4 0.0515(9) 0.0328(7) 0.0510(7) 0.0025(5) 0.0066(6) 0.0060(6)
C6 0.0582(9) 0.0393(7) 0.0421(6) 0.0007(5) 0.0012(6) 0.0003(6)
C11 0.0668(10) 0.0449(8) 0.0386(6) -0.0007(5) 0.0087(6) 0.0032(7)
C13 0.0665(11) 0.0524(9) 0.0539(8) -0.0021(7) 0.0169(7) -0.0061(8)
C18 0.0655(10) 0.0494(9) 0.0519(8) -0.0009(7) 0.0106(7) 0.0007(7)
C22 0.0690(10) 0.0467(8) 0.0518(8) -0.0034(6) 0.0149(7) -0.0058(8)
C3 0.0606(10) 0.0419(8) 0.0652(9) -0.0026(7) 0.0169(7) 0.0064(7)
C00E 0.0569(10) 0.0509(9) 0.0665(9) 0.0002(7) -0.0022(7) -0.0004(8)
C21 0.0699(12) 0.0527(10) 0.0763(10) -0.0119(8) 0.0213(9) -0.0149(8)
C19 0.0681(11) 0.0746(11) 0.0483(7) -0.0079(8) 0.0038(7) 0.0034(9)
C20 0.0602(11) 0.0694(12) 0.0644(9) -0.0232(8) 0.0090(8) -0.0077(9)
C2 0.0584(11) 0.0579(10) 0.0803(11) 0.0037(8) 0.0228(9) 0.0102(8)
C10 0.0686(10) 0.0423(8) 0.0468(7) -0.0078(6) 0.0063(6) -0.0035(7)
C1 0.0463(9) 0.0614(11) 0.0887(12) 0.0112(9) 0.0128(8) 0.0010(8)
C16 0.0847(13) 0.0539(10) 0.0567(8) -0.0075(7) 0.0210(8) 0.0067(9)
C15 0.0814(13) 0.0669(11) 0.0754(11) 0.0012(9) 0.0346(10) 0.0124(10)
C14 0.0661(11) 0.0701(11) 0.0720(10) 0.0047(9) 0.0226(9) -0.0014(9)
C9 0.0791(13) 0.0711(11) 0.0502(8) 0.0114(7) -0.0040(8) 0.0056(9)

loop_
_atom_type_symbol
_atom_type_description
_atom_type_scat_dispersion_real
_atom_type_scat_dispersion_imag
_atom_type_scat_source
C C 0.0033 0.0016 'International Tables Vol C Tables 4.2.6.8 and 6.1.1.4'
H H 0.0000 0.0000 'International Tables Vol C Tables 4.2.6.8 and 6.1.1.4'
F F 0.0171 0.0103 'International Tables Vol C Tables 4.2.6.8 and 6.1.1.4'

loop_
_geom_angle_atom_site_label_1
_geom_angle_atom_site_label_2
_geom_angle_atom_site_label_3
_geom_angle
_geom_angle_site_symmetry_1
_geom_angle_site_symmetry_3
_geom_angle_publ_flag
C22 C17 C18 118.09(13) . . ?
C22 C17 C8 120.44(13) . . ?
C18 C17 C8 121.47(13) . . ?
C7 C8 C4 107.93(12) . . ?
C7 C8 C17 127.48(14) . . ?
C4 C8 C17 124.39(12) . . ?
C13 C12 C11 120.23(14) . . ?
C13 C12 C7 132.49(14) . . ?
C11 C12 C7 107.10(13) . . ?
C8 C7 C12 136.35(13) . . ?
C8 C7 C6 111.75(13) . . ?
C12 C7 C6 108.05(11) . . ?
C00E C5 C4 120.37(14) . . ?
C00E C5 C6 130.66(14) . . ?
C4 C5 C6 108.92(13) . . ?
C3 C4 C5 120.20(15) . . ?
C3 C4 C8 130.53(14) . . ?
C5 C4 C8 109.19(12) . . ?
C5 C6 C7 101.87(11) . . ?
C5 C6 C9 110.23(13) . . ?
C7 C6 C9 111.44(12) . . ?
C5 C6 C10 121.23(12) . . ?
C7 C6 C10 101.37(12) . . ?
C9 C6 C10 109.87(12) . . ?
C16 C11 C12 120.05(15) . . ?
C16 C11 C10 129.05(14) . . ?
C12 C11 C10 110.75(12) . . ?
C14 C13 C12 118.96(16) . . ?
C14 C13 H13 120.5 . . ?
C12 C13 H13 120.5 . . ?
C19 C18 C17 120.43(15) . . ?
C19 C18 H18 119.8 . . ?
C17 C18 H18 119.8 . . ?
C21 C22 C17 120.78(15) . . ?
C21 C22 H22 119.6 . . ?
C17 C22 H22 119.6 . . ?
C2 C3 C4 119.60(15) . . ?
C2 C3 H3 120.2 . . ?
C4 C3 H3 120.2 . . ?
C5 C00E C1 117.18(16) . . ?
C5 C00E H00E 121.4 . . ?
C1 C00E H00E 121.4 . . ?
C20 C21 C22 120.13(16) . . ?
C20 C21 H21 119.9 . . ?
C22 C21 H21 119.9 . . ?
C20 C19 C18 120.68(15) . . ?
C20 C19 H19 119.7 . . ?
C18 C19 H19 119.7 . . ?
C19 C20 C21 119.89(15) . . ?
C19 C20 H20 120.1 . . ?
C21 C20 H20 120.1 . . ?
C1 C2 C3 118.84(16) . . ?
C1 C2 H2 120.6 . . ?
C3 C2 H2 120.6 . . ?
C11 C10 C6 102.80(12) . . ?
C11 C10 H10A 111.2 . . ?
C6 C10 H10A 111.2 . . ?
C11 C10 H10B 111.2 . . ?
C6 C10 H10B 111.2 . . ?
H10A C10 H10B 109.1 . . ?
F1 C1 C2 118.61(16) . . ?
F1 C1 C00E 117.60(17) . . ?
C2 C1 C00E 123.77(16) . . ?
C11 C16 C15 119.55(16) . . ?
C11 C16 H16 120.2 . . ?
C15 C16 H16 120.2 . . ?
C16 C15 C14 120.53(16) . . ?
C16 C15 H15 119.7 . . ?
C14 C15 H15 119.7 . . ?
C13 C14 C15 120.66(18) . . ?
C13 C14 H14 119.7 . . ?
C15 C14 H14 119.7 . . ?
C6 C9 H9A 109.5 . . ?
C6 C9 H9B 109.5 . . ?
H9A C9 H9B 109.5 . . ?
C6 C9 H9C 109.5 . . ?
H9A C9 H9C 109.5 . . ?
H9B C9 H9C 109.5 . . ?

loop_
_geom_bond_atom_site_label_1
_geom_bond_atom_site_label_2
_geom_bond_distance
_geom_bond_site_symmetry_2
_geom_bond_publ_flag
F1 C1 1.360(2) . ?
C17 C22 1.390(2) . ?
C17 C18 1.393(2) . ?
C17 C8 1.4809(19) . ?
C8 C7 1.3558(17) . ?
C8 C4 1.471(2) . ?
C12 C13 1.389(2) . ?
C12 C11 1.404(2) . ?
C12 C7 1.456(2) . ?
C7 C6 1.519(2) . ?
C5 C00E 1.384(2) . ?
C5 C4 1.4066(19) . ?
C5 C6 1.509(2) . ?
C4 C3 1.392(2) . ?
C6 C9 1.5409(19) . ?
C6 C10 1.542(2) . ?
C11 C16 1.379(2) . ?
C11 C10 1.512(2) . ?
C13 C14 1.385(2) . ?
C13 H13 0.9300 . ?
C18 C19 1.379(2) . ?
C18 H18 0.9300 . ?
C22 C21 1.384(2) . ?
C22 H22 0.9300 . ?
C3 C2 1.381(2) . ?
C3 H3 0.9300 . ?
C00E C1 1.388(2) . ?
C00E H00E 0.9300 . ?
C21 C20 1.371(2) . ?
C21 H21 0.9300 . ?
C19 C20 1.368(2) . ?
C19 H19 0.9300 . ?
C20 H20 0.9300 . ?
C2 C1 1.369(3) . ?
C2 H2 0.9300 . ?
C10 H10A 0.9700 . ?
C10 H10B 0.9700 . ?
C16 C15 1.383(3) . ?
C16 H16 0.9300 . ?
C15 C14 1.385(2) . ?
C15 H15 0.9300 . ?
C14 H14 0.9300 . ?
C9 H9A 0.9600 . ?
C9 H9B 0.9600 . ?
C9 H9C 0.9600 . ?
